data_2213077
loop_
_publ_author_name
'Yathirajan, H. S.'
'Mayekar, Anil N.'
'Narayana, B.'
'Sarojini, B. K.'
'Bolte, Michael'

_publ_section_title 2,3-Dibromo-1-(2,4-dichlorophenyl)-3-(4,5-dimethoxy-2-nitrophenyl)propan-1-one
_journal_coeditor_code AT2245
_journal_issue 5
_journal_name_full 'Acta Crystallographica Section E'
_journal_page_first o2196
_journal_page_last o2197
_journal_paper_doi 10.1107/S160053680701450X
_journal_volume 63
_journal_year 2007
_chemical_formula_iupac 'C17 H13 Br2 Cl2 N O5'
_chemical_formula_moiety 'C17 H13 Br2 Cl2 N O5'
_chemical_formula_sum 'C17 H13 Br2 Cl2 N O5'
_chemical_formula_weight 542.00
_chemical_name_systematic 2,3-Dibromo-1-(2,4-dichlorophenyl)-3-(4,5-dimethoxy-2-nitrophenyl)propan-1-one
_space_group_IT_number 60
_symmetry_cell_setting orthorhombic
_symmetry_space_group_name_Hall '-P 2n 2ab'
_symmetry_space_group_name_H-M 'P b c n'
_atom_sites_solution_hydrogens geom
_atom_sites_solution_primary direct
_atom_sites_solution_secondary difmap
_audit_creation_method SHELXL97
_cell_angle_alpha 90.00
_cell_angle_beta 90.00
_cell_angle_gamma 90.00
_cell_formula_units_Z 16
_cell_length_a 13.7847(4)
_cell_length_b 18.7740(5)
_cell_length_c 29.8756(10)
_cell_measurement_reflns_used 71102
_cell_measurement_temperature 173(2)
_cell_measurement_theta_max 26.7
_cell_measurement_theta_min 1.9
_cell_volume 7731.6(4)
_computing_cell_refinement X-AREA
_computing_data_collection 'X-AREA (Stoe & Cie, 2001)'
_computing_data_reduction X-AREA
_computing_molecular_graphics 'XP in SHELXTL-Plus (Sheldrick, 1991)'
_computing_publication_material SHELXL97
_computing_structure_refinement 'SHELXL97 (Sheldrick, 1997)'
_computing_structure_solution 'SHELXS97 (Sheldrick, 1997)'
_diffrn_ambient_temperature 173(2)
_diffrn_measured_fraction_theta_full 1.000
_diffrn_measured_fraction_theta_max 0.992
_diffrn_measurement_device_type 'Stoe IPDSII two-circle'
_diffrn_measurement_method \w
_diffrn_radiation_monochromator graphite
_diffrn_radiation_source 'fine-focus sealed tube'
_diffrn_radiation_type MoK\a
_diffrn_radiation_wavelength 0.71073
_diffrn_reflns_av_R_equivalents 0.0904
_diffrn_reflns_av_sigmaI/netI 0.0312
_diffrn_reflns_limit_h_max 17
_diffrn_reflns_limit_h_min -17
_diffrn_reflns_limit_k_max 23
_diffrn_reflns_limit_k_min -23
_diffrn_reflns_limit_l_max 37
_diffrn_reflns_limit_l_min -37
_diffrn_reflns_number 114175
_diffrn_reflns_theta_full 25.00
_diffrn_reflns_theta_max 26.43
_diffrn_reflns_theta_min 1.83
_diffrn_standards_number 0
_exptl_absorpt_coefficient_mu 4.499
_exptl_absorpt_correction_T_max 0.3877
_exptl_absorpt_correction_T_min 0.2319
_exptl_absorpt_correction_type multi-scan
_exptl_absorpt_process_details '(MULABS; Spek, 2003; Blessing, 1995)'
_exptl_crystal_colour 'light yellow'
_exptl_crystal_density_diffrn 1.863
_exptl_crystal_density_method 'not measured'
_exptl_crystal_description block
_exptl_crystal_F_000 4256
_exptl_crystal_size_max 0.35
_exptl_crystal_size_mid 0.32
_exptl_crystal_size_min 0.22
_refine_diff_density_max 1.047
_refine_diff_density_min -0.985
_refine_ls_extinction_method none
_refine_ls_goodness_of_fit_ref 1.036
_refine_ls_hydrogen_treatment constr
_refine_ls_matrix_type full
_refine_ls_number_parameters 491
_refine_ls_number_reflns 7902
_refine_ls_number_restraints 0
_refine_ls_restrained_S_all 1.036
_refine_ls_R_factor_all 0.0534
_refine_ls_R_factor_gt 0.0392
_refine_ls_shift/su_max 0.002
_refine_ls_shift/su_mean 0.000
_refine_ls_structure_factor_coef Fsqd
_refine_ls_weighting_details 'calc w = 1/[\s^2^(Fo^2^)+(0.053P)^2^+5.2549P] where P=(Fo^2^+2Fc^2^)/3'
_refine_ls_weighting_scheme calc
_refine_ls_wR_factor_gt 0.0869
_refine_ls_wR_factor_ref 0.0926
_reflns_number_gt 6553
_reflns_number_total 7902
_reflns_threshold_expression I>2\s(I)
_cod_data_source_file at2245.cif
_cod_data_source_block I
_cod_database_code 2213077
_cod_database_fobs_code 2213077

loop_
_symmetry_equiv_pos_as_xyz
'x, y, z'
'-x+1/2, -y+1/2, z+1/2'
'-x, y, -z+1/2'
'x+1/2, -y+1/2, -z'
'-x, -y, -z'
'x-1/2, y-1/2, -z-1/2'
'x, -y, z-1/2'
'-x-1/2, y-1/2, z'

loop_
_atom_site_type_symbol
_atom_site_label
_atom_site_fract_x
_atom_site_fract_y
_atom_site_fract_z
_atom_site_U_iso_or_equiv
_atom_site_adp_type
_atom_site_calc_flag
_atom_site_refinement_flags
_atom_site_occupancy
Br Br1 0.34736(3) 0.19494(2) 0.296868(16) 0.04086(11) Uani d . 1
Br Br2 0.01843(3) 0.23847(2) 0.313699(12) 0.02994(9) Uani d . 1
Cl Cl1 0.10217(8) 0.45244(5) 0.35599(3) 0.0380(2) Uani d . 1
Cl Cl2 0.11140(7) 0.57268(5) 0.19429(3) 0.0362(2) Uani d . 1
N N1 0.1804(2) 0.07933(16) 0.39276(10) 0.0296(7) Uani d . 1
O O1 0.2526(2) 0.11462(16) 0.40227(9) 0.0459(8) Uani d . 1
O O2 0.1238(2) 0.05664(17) 0.42084(9) 0.0446(7) Uani d . 1
O O3 0.22854(19) 0.32542(12) 0.34546(8) 0.0278(5) Uani d . 1
C C1 0.2126(3) 0.18511(18) 0.31910(11) 0.0250(7) Uani d . 1
H H1 0.2117 0.1953 0.3520 0.030 Uiso calc R 1
C C2 0.1559(3) 0.24322(18) 0.29489(11) 0.0252(7) Uani d . 1
H H2 0.1620 0.2380 0.2617 0.030 Uiso calc R 1
C C3 0.1864(3) 0.31773(17) 0.30990(11) 0.0230(7) Uani d . 1
C C11 0.1786(2) 0.11002(18) 0.31160(11) 0.0239(7) Uani d . 1
C C12 0.1626(2) 0.06121(18) 0.34556(11) 0.0231(7) Uani d . 1
C C13 0.1279(2) -0.00729(18) 0.33788(11) 0.0236(7) Uani d . 1
H H13 0.1149 -0.0381 0.3624 0.028 Uiso calc R 1
C C14 0.1126(2) -0.03034(17) 0.29470(11) 0.0226(7) Uani d . 1
C C15 0.1286(2) 0.01807(17) 0.25876(11) 0.0218(6) Uani d . 1
C C16 0.1604(3) 0.08630(18) 0.26790(11) 0.0242(7) Uani d . 1
H H16 0.1703 0.1183 0.2437 0.029 Uiso calc R 1
O O17 0.08269(19) -0.09633(12) 0.28302(8) 0.0283(5) Uani d . 1
C C17 0.0329(3) -0.13690(19) 0.31647(14) 0.0334(8) Uani d . 1
H H17A 0.0797 -0.1543 0.3386 0.050 Uiso calc R 1
H H17B 0.0003 -0.1775 0.3024 0.050 Uiso calc R 1
H H17C -0.0152 -0.1067 0.3313 0.050 Uiso calc R 1
O O18 0.11068(18) -0.00839(13) 0.21769(8) 0.0269(5) Uani d . 1
C C18 0.1171(3) 0.0399(2) 0.18053(11) 0.0296(8) Uani d . 1
H H18A 0.0712 0.0792 0.1848 0.044 Uiso calc R 1
H H18B 0.1013 0.0145 0.1528 0.044 Uiso calc R 1
H H18C 0.1831 0.0589 0.1786 0.044 Uiso calc R 1
C C21 0.1602(2) 0.37956(17) 0.28114(11) 0.0210(6) Uani d . 1
C C22 0.1284(3) 0.44415(18) 0.29944(10) 0.0225(7) Uani d . 1
C C23 0.1131(2) 0.50301(18) 0.27275(11) 0.0256(7) Uani d . 1
H H23 0.0919 0.5467 0.2855 0.031 Uiso calc R 1
C C24 0.1291(3) 0.49745(19) 0.22715(12) 0.0266(7) Uani d . 1
C C25 0.1592(3) 0.4345(2) 0.20787(12) 0.0298(8) Uani d . 1
H H25 0.1697 0.4315 0.1765 0.036 Uiso calc R 1
C C26 0.1740(3) 0.37549(19) 0.23502(11) 0.0275(7) Uani d . 1
H H26 0.1938 0.3317 0.2220 0.033 Uiso calc R 1
Br Br1A 0.12798(3) 0.62092(2) 0.537826(15) 0.03877(11) Uani d . 1
Br Br2A 0.45220(3) 0.56514(2) 0.556602(15) 0.03595(10) Uani d . 1
Cl Cl1A 0.39209(7) 0.36144(5) 0.59140(3) 0.0327(2) Uani d . 1
Cl Cl2A 0.37804(7) 0.25580(5) 0.42570(3) 0.0343(2) Uani d . 1
N N1A 0.2714(3) 0.73618(17) 0.63575(10) 0.0441(9) Uani d . 1
O O1A 0.3063(4) 0.7664(2) 0.66765(10) 0.0813(15) Uani d . 1
O O2A 0.1971(3) 0.69909(16) 0.63830(10) 0.0475(8) Uani d . 1
O O3A 0.24269(18) 0.48270(13) 0.59001(8) 0.0275(5) Uani d . 1
C C1A 0.2613(3) 0.62491(19) 0.56295(12) 0.0297(8) Uani d . 1
H H1A 0.2588 0.6133 0.5956 0.036 Uiso calc R 1
C C2A 0.3130(3) 0.56613(18) 0.53875(11) 0.0263(7) Uani d . 1
H H2A 0.3063 0.5718 0.5056 0.032 Uiso calc R 1
C C3A 0.2797(2) 0.49174(17) 0.55358(11) 0.0233(7) Uani d . 1
C C11A 0.3042(3) 0.69838(18) 0.55698(11) 0.0260(7) Uani d . 1
C C12A 0.3151(3) 0.74758(18) 0.59164(11) 0.0276(7) Uani d . 1
C C13A 0.3643(3) 0.81213(18) 0.58631(11) 0.0265(7) Uani d . 1
H H13A 0.3724 0.8433 0.6111 0.032 Uiso calc R 1
C C14A 0.4011(2) 0.83043(18) 0.54508(11) 0.0236(7) Uani d . 1
C C15A 0.3866(2) 0.78340(17) 0.50860(10) 0.0215(7) Uani d . 1
C C16A 0.3405(3) 0.71866(17) 0.51515(11) 0.0228(7) Uani d . 1
H H16A 0.3334 0.6871 0.4905 0.027 Uiso calc R 1
O O17A 0.44972(19) 0.89104(13) 0.53532(8) 0.0308(6) Uani d . 1
C C17A 0.4874(3) 0.9313(2) 0.57219(14) 0.0356(9) Uani d . 1
H H17D 0.4335 0.9505 0.5899 0.053 Uiso calc R 1
H H17E 0.5271 0.9707 0.5608 0.053 Uiso calc R 1
H H17F 0.5274 0.9003 0.5911 0.053 Uiso calc R 1
O O18A 0.42239(18) 0.80665(13) 0.46941(7) 0.0268(5) Uani d . 1
C C18A 0.4059(3) 0.7646(2) 0.43021(11) 0.0305(8) Uani d . 1
H H18D 0.4329 0.7168 0.4347 0.046 Uiso calc R 1
H H18E 0.4375 0.7871 0.4045 0.046 Uiso calc R 1
H H18F 0.3360 0.7609 0.4246 0.046 Uiso calc R 1
C C21A 0.3037(2) 0.43203(17) 0.52252(11) 0.0224(7) Uani d . 1
C C22A 0.3530(2) 0.37080(18) 0.53647(11) 0.0236(7) Uani d . 1
C C23A 0.3761(2) 0.31665(18) 0.50703(12) 0.0245(7) Uani d . 1
H H23A 0.4111 0.2759 0.5169 0.029 Uiso calc R 1
C C24A 0.3470(2) 0.32315(18) 0.46278(12) 0.0249(7) Uani d . 1
C C25A 0.2953(3) 0.38161(18) 0.44777(11) 0.0248(7) Uani d . 1
H H25A 0.2742 0.3846 0.4176 0.030 Uiso calc R 1
C C26A 0.2752(2) 0.43563(17) 0.47785(11) 0.0234(7) Uani d . 1
H H26A 0.2408 0.4764 0.4677 0.028 Uiso calc R 1

loop_
_atom_site_aniso_label
_atom_site_aniso_U_11
_atom_site_aniso_U_22
_atom_site_aniso_U_33
_atom_site_aniso_U_12
_atom_site_aniso_U_13
_atom_site_aniso_U_23
Br1 0.0312(2) 0.02526(19) 0.0661(3) -0.00365(15) 0.00757(18) -0.01044(18)
Br2 0.02930(19) 0.03270(19) 0.02783(18) -0.00184(14) -0.00275(14) -0.00038(14)
Cl1 0.0597(6) 0.0335(5) 0.0208(4) 0.0133(4) 0.0087(4) -0.0026(3)
Cl2 0.0432(5) 0.0306(5) 0.0347(5) 0.0008(4) -0.0001(4) 0.0133(4)
N1 0.0400(18) 0.0248(15) 0.0240(15) 0.0009(13) -0.0073(13) 0.0010(12)
O1 0.060(2) 0.0438(17) 0.0339(15) -0.0172(15) -0.0208(14) 0.0021(13)
O2 0.0561(19) 0.0536(18) 0.0241(14) -0.0054(15) 0.0038(13) 0.0036(13)
O3 0.0419(15) 0.0226(12) 0.0189(11) 0.0014(10) -0.0084(10) -0.0031(9)
C1 0.0294(18) 0.0222(17) 0.0234(17) -0.0010(13) -0.0018(14) -0.0015(13)
C2 0.0349(19) 0.0230(17) 0.0179(15) -0.0002(14) 0.0002(13) 0.0015(13)
C3 0.0285(17) 0.0206(16) 0.0199(16) 0.0018(13) 0.0048(13) -0.0010(13)
C11 0.0267(17) 0.0204(16) 0.0247(17) 0.0013(13) -0.0022(14) -0.0004(13)
C12 0.0261(17) 0.0228(16) 0.0206(16) 0.0009(13) -0.0050(13) 0.0012(13)
C13 0.0241(16) 0.0231(16) 0.0235(16) 0.0017(13) -0.0023(13) 0.0059(13)
C14 0.0225(17) 0.0170(15) 0.0284(17) -0.0009(12) -0.0039(13) 0.0002(13)
C15 0.0228(16) 0.0225(16) 0.0202(16) 0.0007(13) -0.0017(12) -0.0010(12)
C16 0.0293(18) 0.0213(16) 0.0220(16) -0.0014(13) -0.0008(13) 0.0027(13)
O17 0.0355(14) 0.0182(11) 0.0314(13) -0.0056(10) -0.0038(11) 0.0002(10)
C17 0.036(2) 0.0199(17) 0.044(2) -0.0023(15) 0.0026(17) 0.0066(16)
O18 0.0349(14) 0.0253(12) 0.0204(11) -0.0057(10) -0.0038(10) -0.0023(9)
C18 0.039(2) 0.0295(18) 0.0201(17) -0.0061(15) 0.0011(15) 0.0034(14)
C21 0.0241(16) 0.0215(16) 0.0175(15) -0.0012(13) -0.0015(12) -0.0016(12)
C22 0.0275(17) 0.0225(16) 0.0174(15) 0.0001(13) 0.0022(13) -0.0023(12)
C23 0.0282(18) 0.0215(16) 0.0270(17) 0.0016(13) -0.0002(14) -0.0003(13)
C24 0.0269(17) 0.0250(17) 0.0277(18) -0.0015(14) -0.0028(14) 0.0068(14)
C25 0.039(2) 0.0311(19) 0.0191(17) -0.0030(15) 0.0015(14) -0.0001(14)
C26 0.038(2) 0.0229(17) 0.0218(16) -0.0015(14) 0.0012(14) -0.0034(13)
Br1A 0.02470(19) 0.0303(2) 0.0613(3) -0.00031(14) -0.00662(17) 0.01230(18)
Br2A 0.02294(18) 0.02966(19) 0.0553(2) 0.00009(14) -0.00315(16) 0.00539(17)
Cl1A 0.0460(5) 0.0298(4) 0.0223(4) 0.0067(4) -0.0081(4) -0.0002(3)
Cl2A 0.0418(5) 0.0302(4) 0.0308(4) 0.0057(4) -0.0046(4) -0.0105(4)
N1A 0.085(3) 0.0258(17) 0.0211(16) -0.0067(18) 0.0103(17) -0.0013(13)
O1A 0.157(4) 0.069(2) 0.0177(15) -0.046(3) 0.007(2) -0.0095(15)
O2A 0.069(2) 0.0361(16) 0.0377(16) -0.0077(15) 0.0219(15) 0.0009(13)
O3A 0.0337(14) 0.0269(12) 0.0220(12) 0.0022(10) 0.0037(10) 0.0011(10)
C1A 0.037(2) 0.0265(18) 0.0253(17) 0.0006(15) 0.0017(15) 0.0010(14)
C2A 0.0347(19) 0.0226(17) 0.0217(16) -0.0011(14) -0.0019(14) -0.0010(13)
C3A 0.0260(17) 0.0205(16) 0.0233(17) 0.0011(13) -0.0034(13) 0.0001(13)
C11A 0.039(2) 0.0187(16) 0.0203(16) 0.0018(14) -0.0018(14) -0.0012(13)
C12A 0.043(2) 0.0234(17) 0.0164(15) 0.0016(15) 0.0004(15) -0.0008(13)
C13A 0.0360(19) 0.0228(17) 0.0207(16) -0.0001(14) -0.0027(14) -0.0045(13)
C14A 0.0228(16) 0.0237(16) 0.0243(16) -0.0014(13) -0.0024(13) -0.0033(13)
C15A 0.0224(16) 0.0237(16) 0.0184(15) 0.0018(13) -0.0003(12) -0.0016(12)
C16A 0.0309(18) 0.0198(15) 0.0178(15) 0.0011(13) -0.0011(13) -0.0047(12)
O17A 0.0352(14) 0.0292(13) 0.0281(13) -0.0133(11) 0.0026(11) -0.0069(10)
C17A 0.037(2) 0.0305(19) 0.040(2) -0.0077(16) -0.0056(17) -0.0124(17)
O18A 0.0322(13) 0.0306(13) 0.0174(11) -0.0066(10) 0.0039(9) -0.0029(10)
C18A 0.036(2) 0.039(2) 0.0162(16) -0.0006(16) -0.0010(14) -0.0056(15)
C21A 0.0241(16) 0.0206(16) 0.0226(16) -0.0035(13) -0.0005(13) -0.0003(13)
C22A 0.0263(17) 0.0207(16) 0.0239(17) -0.0034(13) -0.0025(13) -0.0002(13)
C23A 0.0228(16) 0.0207(16) 0.0299(18) -0.0011(13) -0.0036(13) -0.0010(13)
C24A 0.0265(17) 0.0221(16) 0.0260(17) -0.0032(13) 0.0001(14) -0.0077(13)
C25A 0.0289(18) 0.0239(17) 0.0215(16) -0.0054(13) -0.0041(13) -0.0005(13)
C26A 0.0261(17) 0.0195(15) 0.0246(16) -0.0008(13) -0.0024(13) 0.0037(13)

loop_
_atom_type_symbol
_atom_type_description
_atom_type_scat_dispersion_real
_atom_type_scat_dispersion_imag
_atom_type_scat_source
C C 0.0033 0.0016 'International Tables Vol C Tables 4.2.6.8 and 6.1.1.4'
H H 0.0000 0.0000 'International Tables Vol C Tables 4.2.6.8 and 6.1.1.4'
Br Br -0.2901 2.4595 'International Tables Vol C Tables 4.2.6.8 and 6.1.1.4'
Cl Cl 0.1484 0.1585 'International Tables Vol C Tables 4.2.6.8 and 6.1.1.4'
N N 0.0061 0.0033 'International Tables Vol C Tables 4.2.6.8 and 6.1.1.4'
O O 0.0106 0.0060 'International Tables Vol C Tables 4.2.6.8 and 6.1.1.4'

loop_
_geom_angle_atom_site_label_1
_geom_angle_atom_site_label_2
_geom_angle_atom_site_label_3
_geom_angle
O2 N1 O1 123.1(3)
O2 N1 C12 118.1(3)
O1 N1 C12 118.8(3)
C11 C1 C2 116.2(3)
C11 C1 Br1 109.2(2)
C2 C1 Br1 104.8(2)
C11 C1 H1 108.8
C2 C1 H1 108.8
Br1 C1 H1 108.8
C1 C2 C3 112.0(3)
C1 C2 Br2 108.9(2)
C3 C2 Br2 102.8(2)
C1 C2 H2 111.0
C3 C2 H2 111.0
Br2 C2 H2 111.0
O3 C3 C21 121.7(3)
O3 C3 C2 119.7(3)
C21 C3 C2 118.5(3)
C12 C11 C16 116.3(3)
C12 C11 C1 124.2(3)
C16 C11 C1 119.5(3)
C11 C12 C13 123.1(3)
C11 C12 N1 121.5(3)
C13 C12 N1 115.4(3)
C14 C13 C12 119.9(3)
C14 C13 H13 120.1
C12 C13 H13 120.1
O17 C14 C13 125.2(3)
O17 C14 C15 116.0(3)
C13 C14 C15 118.8(3)
O18 C15 C16 125.5(3)
O18 C15 C14 115.0(3)
C16 C15 C14 119.5(3)
C15 C16 C11 122.4(3)
C15 C16 H16 118.8
C11 C16 H16 118.8
C14 O17 C17 117.0(3)
O17 C17 H17A 109.5
O17 C17 H17B 109.5
H17A C17 H17B 109.5
O17 C17 H17C 109.5
H17A C17 H17C 109.5
H17B C17 H17C 109.5
C15 O18 C18 117.4(3)
O18 C18 H18A 109.5
O18 C18 H18B 109.5
H18A C18 H18B 109.5
O18 C18 H18C 109.5
H18A C18 H18C 109.5
H18B C18 H18C 109.5
C26 C21 C22 118.5(3)
C26 C21 C3 119.7(3)
C22 C21 C3 121.7(3)
C23 C22 C21 121.1(3)
C23 C22 Cl1 117.3(3)
C21 C22 Cl1 121.5(3)
C22 C23 C24 119.0(3)
C22 C23 H23 120.5
C24 C23 H23 120.5
C25 C24 C23 121.6(3)
C25 C24 Cl2 120.2(3)
C23 C24 Cl2 118.2(3)
C24 C25 C26 119.0(3)
C24 C25 H25 120.5
C26 C25 H25 120.5
C25 C26 C21 121.0(3)
C25 C26 H26 119.5
C21 C26 H26 119.5
O1A N1A O2A 122.9(4)
O1A N1A C12A 118.5(4)
O2A N1A C12A 118.5(3)
C2A C1A C11A 115.4(3)
C2A C1A Br1A 103.3(2)
C11A C1A Br1A 110.6(2)
C2A C1A H1A 109.1
C11A C1A H1A 109.1
Br1A C1A H1A 109.1
C1A C2A C3A 112.9(3)
C1A C2A Br2A 109.6(2)
C3A C2A Br2A 101.7(2)
C1A C2A H2A 110.8
C3A C2A H2A 110.8
Br2A C2A H2A 110.8
O3A C3A C21A 123.1(3)
O3A C3A C2A 120.8(3)
C21A C3A C2A 115.9(3)
C12A C11A C16A 116.4(3)
C12A C11A C1A 124.0(3)
C16A C11A C1A 119.6(3)
C11A C12A C13A 122.8(3)
C11A C12A N1A 121.8(3)
C13A C12A N1A 115.4(3)
C14A C13A C12A 119.8(3)
C14A C13A H13A 120.1
C12A C13A H13A 120.1
O17A C14A C13A 125.9(3)
O17A C14A C15A 115.3(3)
C13A C14A C15A 118.8(3)
O18A C15A C16A 125.2(3)
O18A C15A C14A 114.6(3)
C16A C15A C14A 120.2(3)
C15A C16A C11A 121.9(3)
C15A C16A H16A 119.0
C11A C16A H16A 119.0
C14A O17A C17A 117.2(3)
O17A C17A H17D 109.5
O17A C17A H17E 109.5
H17D C17A H17E 109.5
O17A C17A H17F 109.5
H17D C17A H17F 109.5
H17E C17A H17F 109.5
C15A O18A C18A 118.4(3)
O18A C18A H18D 109.5
O18A C18A H18E 109.5
H18D C18A H18E 109.5
O18A C18A H18F 109.5
H18D C18A H18F 109.5
H18E C18A H18F 109.5
C26A C21A C22A 117.5(3)
C26A C21A C3A 119.8(3)
C22A C21A C3A 122.7(3)
C23A C22A C21A 121.8(3)
C23A C22A Cl1A 117.1(3)
C21A C22A Cl1A 121.0(3)
C22A C23A C24A 118.4(3)
C22A C23A H23A 120.8
C24A C23A H23A 120.8
C25A C24A C23A 121.9(3)
C25A C24A Cl2A 119.9(3)
C23A C24A Cl2A 118.3(3)
C26A C25A C24A 118.3(3)
C26A C25A H25A 120.8
C24A C25A H25A 120.8
C25A C26A C21A 122.0(3)
C25A C26A H26A 119.0
C21A C26A H26A 119.0

loop_
_geom_bond_atom_site_label_1
_geom_bond_atom_site_label_2
_geom_bond_distance
Br1 C1 1.982(4)
Br2 C2 1.979(4)
Cl1 C22 1.735(3)
Cl2 C24 1.737(3)
N1 O2 1.222(4)
N1 O1 1.229(4)
N1 C12 1.471(4)
O3 C3 1.220(4)
C1 C11 1.502(5)
C1 C2 1.524(5)
C1 H1 1.0000
C2 C3 1.528(5)
C2 H2 1.0000
C3 C21 1.489(5)
C11 C12 1.385(5)
C11 C16 1.402(5)
C12 C13 1.391(5)
C13 C14 1.377(5)
C13 H13 0.9500
C14 O17 1.351(4)
C14 C15 1.424(5)
C15 O18 1.347(4)
C15 C16 1.381(5)
C16 H16 0.9500
O17 C17 1.432(4)
C17 H17A 0.9800
C17 H17B 0.9800
C17 H17C 0.9800
O18 C18 1.436(4)
C18 H18A 0.9800
C18 H18B 0.9800
C18 H18C 0.9800
C21 C26 1.393(5)
C21 C22 1.400(5)
C22 C23 1.379(5)
C23 C24 1.384(5)
C23 H23 0.9500
C24 C25 1.379(5)
C25 C26 1.388(5)
C25 H25 0.9500
C26 H26 0.9500
Br1A C1A 1.987(4)
Br2A C2A 1.992(4)
Cl1A C22A 1.736(3)
Cl2A C24A 1.735(3)
N1A O1A 1.209(5)
N1A O2A 1.242(5)
N1A C12A 1.464(5)
O3A C3A 1.214(4)
C1A C2A 1.499(5)
C1A C11A 1.511(5)
C1A H1A 1.0000
C2A C3A 1.535(5)
C2A H2A 1.0000
C3A C21A 1.493(5)
C11A C12A 1.396(5)
C11A C16A 1.399(5)
C12A C13A 1.398(5)
C13A C14A 1.375(5)
C13A H13A 0.9500
C14A O17A 1.353(4)
C14A C15A 1.417(4)
C15A O18A 1.343(4)
C15A C16A 1.385(5)
C16A H16A 0.9500
O17A C17A 1.434(4)
C17A H17D 0.9800
C17A H17E 0.9800
C17A H17F 0.9800
O18A C18A 1.431(4)
C18A H18D 0.9800
C18A H18E 0.9800
C18A H18F 0.9800
C21A C26A 1.393(5)
C21A C22A 1.399(5)
C22A C23A 1.381(5)
C23A C24A 1.387(5)
C23A H23A 0.9500
C24A C25A 1.383(5)
C25A C26A 1.383(5)
C25A H25A 0.9500
C26A H26A 0.9500

loop_
_geom_torsion_atom_site_label_1
_geom_torsion_atom_site_label_2
_geom_torsion_atom_site_label_3
_geom_torsion_atom_site_label_4
_geom_torsion
_geom_torsion_publ_flag
C11 C1 C2 C3 171.7(3) ?
Br1 C1 C2 C3 -67.7(3) ?
C11 C1 C2 Br2 58.7(3) ?
Br1 C1 C2 Br2 179.31(15) ?
C1 C2 C3 O3 -19.6(5) ?
Br2 C2 C3 O3 97.1(3) ?
C1 C2 C3 C21 162.6(3) ?
Br2 C2 C3 C21 -80.7(3) ?
C2 C1 C11 C12 -131.5(4) ?
Br1 C1 C11 C12 110.4(3) ?
C2 C1 C11 C16 47.9(5) ?
Br1 C1 C11 C16 -70.3(4) ?
C16 C11 C12 C13 -1.6(5) ?
C1 C11 C12 C13 177.7(3) ?
C16 C11 C12 N1 179.1(3) ?
C1 C11 C12 N1 -1.6(5) ?
O2 N1 C12 C11 141.6(4) ?
O1 N1 C12 C11 -40.5(5) y
O2 N1 C12 C13 -37.8(5) y
O1 N1 C12 C13 140.2(3) ?
C11 C12 C13 C14 3.2(5) ?
N1 C12 C13 C14 -177.5(3) ?
C12 C13 C14 O17 177.4(3) ?
C12 C13 C14 C15 -2.8(5) ?
O17 C14 C15 O18 0.7(4) ?
C13 C14 C15 O18 -179.2(3) ?
O17 C14 C15 C16 -179.2(3) ?
C13 C14 C15 C16 1.0(5) ?
O18 C15 C16 C11 -179.3(3) ?
C14 C15 C16 C11 0.6(5) ?
C12 C11 C16 C15 -0.3(5) ?
C1 C11 C16 C15 -179.6(3) ?
C13 C14 O17 C17 22.1(5) ?
C15 C14 O17 C17 -157.8(3) ?
C16 C15 O18 C18 -5.7(5) ?
C14 C15 O18 C18 174.5(3) ?
O3 C3 C21 C26 137.2(4) ?
C2 C3 C21 C26 -45.0(5) ?
O3 C3 C21 C22 -38.0(5) ?
C2 C3 C21 C22 139.8(3) ?
C26 C21 C22 C23 -1.4(5) ?
C3 C21 C22 C23 173.9(3) ?
C26 C21 C22 Cl1 176.0(3) ?
C3 C21 C22 Cl1 -8.8(5) ?
C21 C22 C23 C24 0.3(5) ?
Cl1 C22 C23 C24 -177.1(3) ?
C22 C23 C24 C25 0.5(5) ?
C22 C23 C24 Cl2 -178.9(3) ?
C23 C24 C25 C26 -0.1(6) ?
Cl2 C24 C25 C26 179.2(3) ?
C24 C25 C26 C21 -1.0(6) ?
C22 C21 C26 C25 1.7(5) ?
C3 C21 C26 C25 -173.7(3) ?
C11A C1A C2A C3A 168.1(3) ?
Br1A C1A C2A C3A -71.1(3) ?
C11A C1A C2A Br2A 55.6(4) ?
Br1A C1A C2A Br2A 176.42(15) ?
C1A C2A C3A O3A -23.2(5) ?
Br2A C2A C3A O3A 94.1(3) ?
C1A C2A C3A C21A 162.0(3) ?
Br2A C2A C3A C21A -80.7(3) ?
C2A C1A C11A C12A -137.7(4) ?
Br1A C1A C11A C12A 105.6(4) ?
C2A C1A C11A C16A 38.8(5) ?
Br1A C1A C11A C16A -78.0(4) ?
C16A C11A C12A C13A -3.7(6) ?
C1A C11A C12A C13A 172.9(4) ?
C16A C11A C12A N1A 173.5(4) ?
C1A C11A C12A N1A -9.9(6) ?
O1A N1A C12A C11A 156.9(4) ?
O2A N1A C12A C11A -27.1(6) y
O1A N1A C12A C13A -25.8(6) y
O2A N1A C12A C13A 150.3(4) ?
C11A C12A C13A C14A 2.6(6) ?
N1A C12A C13A C14A -174.8(3) ?
C12A C13A C14A O17A 179.8(3) ?
C12A C13A C14A C15A 1.0(5) ?
O17A C14A C15A O18A -0.9(4) ?
C13A C14A C15A O18A 178.0(3) ?
O17A C14A C15A C16A 177.8(3) ?
C13A C14A C15A C16A -3.2(5) ?
O18A C15A C16A C11A -179.3(3) ?
C14A C15A C16A C11A 2.1(5) ?
C12A C11A C16A C15A 1.3(5) ?
C1A C11A C16A C15A -175.4(3) ?
C13A C14A O17A C17A 16.5(5) ?
C15A C14A O17A C17A -164.7(3) ?
C16A C15A O18A C18A 5.1(5) ?
C14A C15A O18A C18A -176.3(3) ?
O3A C3A C21A C26A 130.9(4) ?
C2A C3A C21A C26A -54.5(4) ?
O3A C3A C21A C22A -47.9(5) ?
C2A C3A C21A C22A 126.7(3) ?
C26A C21A C22A C23A 2.3(5) ?
C3A C21A C22A C23A -178.8(3) ?
C26A C21A C22A Cl1A 179.7(3) ?
C3A C21A C22A Cl1A -1.5(5) ?
C21A C22A C23A C24A -1.6(5) ?
Cl1A C22A C23A C24A -179.1(3) ?
C22A C23A C24A C25A -0.6(5) ?
C22A C23A C24A Cl2A 178.9(3) ?
C23A C24A C25A C26A 2.0(5) ?
Cl2A C24A C25A C26A -177.5(3) ?
C24A C25A C26A C21A -1.2(5) ?
C22A C21A C26A C25A -0.9(5) ?
C3A C21A C26A C25A -179.7(3) ?
